data_2018042
loop_
_publ_author_name
'Ho, Douglas M.'
'Zdilla, Michael J.'

_publ_section_title
;
 <i>trans</i>-Bis(hinokitiolato)copper(II)
 <i>trans</i>-bis(hinokitiolato)palladium(II) cocrystals with (5/1) and
 (3/2) formulations
;
_journal_coeditor_code OV3001
_journal_issue 4
_journal_name_full 'Acta Crystallographica Section C'
_journal_page_first m100
_journal_page_last m104
_journal_paper_doi 10.1107/S0108270111007372
_journal_volume 67
_journal_year 2011
_chemical_formula_iupac '[Cu (C10 H11 O2)2] [Pd (C10 H11 O2)2]0.2'
_chemical_formula_moiety 'C20 H22 Cu O4, 0.2(C20 H22 O4 Pd)'
_chemical_formula_structural 'C20 H22 Cu0.83 O4 Pd0.17'
_chemical_formula_sum 'C20 H22 Cu0.83 O4 Pd0.17'
_chemical_formula_weight 396.99
_chemical_name_common tu296
_chemical_name_systematic
;<i>trans</i>-bis(3-isopropyl-7-oxocyclohepta-1,3,5-trien-1-olato)copper(II)--
<i>trans</i>-bis(3-isopropyl-7-oxocyclohepta-1,3,5-trien-1-olato)palladium(II)
(5/1)
;
_space_group_IT_number 14
_symmetry_cell_setting monoclinic
_symmetry_space_group_name_Hall '-P 2ybc'
_symmetry_space_group_name_H-M 'P 1 21/c 1'
_atom_sites_solution_hydrogens geom
_atom_sites_solution_primary isomor
_atom_sites_solution_secondary difmap
_cell_angle_alpha 90.00
_cell_angle_beta 113.2230(9)
_cell_angle_gamma 90.00
_cell_formula_units_Z 2
_cell_length_a 9.1971(6)
_cell_length_b 9.8999(6)
_cell_length_c 11.0409(7)
_cell_measurement_reflns_used 4376
_cell_measurement_temperature 173(2)
_cell_measurement_theta_max 27.88
_cell_measurement_theta_min 2.41
_cell_volume 923.83(10)
_computing_cell_refinement 'SAINT (Bruker, 2008)'
_computing_data_collection 'APEX2 (Bruker, 2008)'
_computing_data_reduction 'SAINT (Bruker, 2008) and SADABS (Bruker, 2008)'
_computing_molecular_graphics
;
SHELXTL (Sheldrick, 2008) and ORTEP-3 (Farrugia, 1997)
;
_computing_publication_material 'SHELXTL (Sheldrick, 2008)'
_computing_structure_refinement 'SHELXTL (Sheldrick, 2008)'
_computing_structure_solution 'SHELXTL (Sheldrick, 2008)'
_diffrn_ambient_temperature 173(2)
_diffrn_measured_fraction_theta_full 1.000
_diffrn_measured_fraction_theta_max 1.000
_diffrn_measurement_device_type 'Bruker Kappa APEXII DUO'
_diffrn_measurement_method '\w scans, 995 0.5\% rotations'
_diffrn_radiation_monochromator graphite
_diffrn_radiation_source 'fine-focus sealed tube'
_diffrn_radiation_type 'Mo K\a'
_diffrn_radiation_wavelength 0.71073
_diffrn_reflns_av_R_equivalents 0.0162
_diffrn_reflns_av_sigmaI/netI 0.0150
_diffrn_reflns_limit_h_max 11
_diffrn_reflns_limit_h_min -11
_diffrn_reflns_limit_k_max 10
_diffrn_reflns_limit_k_min -12
_diffrn_reflns_limit_l_max 14
_diffrn_reflns_limit_l_min -14
_diffrn_reflns_number 7850
_diffrn_reflns_theta_full 27.51
_diffrn_reflns_theta_max 27.51
_diffrn_reflns_theta_min 2.41
_diffrn_standards_decay_% 0
_diffrn_standards_interval_count 0
_diffrn_standards_interval_time 0
_diffrn_standards_number 0
_exptl_absorpt_coefficient_mu 1.173
_exptl_absorpt_correction_T_max 0.8672
_exptl_absorpt_correction_T_min 0.8300
_exptl_absorpt_correction_type multi-scan
_exptl_absorpt_process_details '(SADABS; Bruker, 2008)'
_exptl_crystal_colour Orange
_exptl_crystal_density_diffrn 1.427
_exptl_crystal_density_method 'not measured'
_exptl_crystal_description Prism
_exptl_crystal_F_000 411.7
_exptl_crystal_size_max 0.165
_exptl_crystal_size_mid 0.160
_exptl_crystal_size_min 0.125
_refine_diff_density_max 0.620
_refine_diff_density_min -0.165
_refine_ls_extinction_method none
_refine_ls_goodness_of_fit_ref 1.043
_refine_ls_hydrogen_treatment constr
_refine_ls_matrix_type full
_refine_ls_number_parameters 118
_refine_ls_number_reflns 2129
_refine_ls_number_restraints 0
_refine_ls_restrained_S_all 1.043
_refine_ls_R_factor_all 0.0289
_refine_ls_R_factor_gt 0.0225
_refine_ls_shift/su_max 0.000
_refine_ls_shift/su_mean 0.000
_refine_ls_structure_factor_coef Fsqd
_refine_ls_weighting_details 'w=1/[\s^2^(Fo^2^)+(0.0348P)^2^+0.2451P] where P=(Fo^2^+2Fc^2^)/3'
_refine_ls_weighting_scheme calc
_refine_ls_wR_factor_gt 0.0583
_refine_ls_wR_factor_ref 0.0624
_reflns_number_gt 1814
_reflns_number_total 2129
_reflns_threshold_expression I>2\s(I)
_cod_data_source_file ov3001.cif
_cod_data_source_block V
_cod_original_sg_symbol_H-M 'P 21/c'
_cod_database_code 2018042
_cod_database_fobs_code 2018042

loop_
_symmetry_equiv_pos_as_xyz
'x, y, z'
'-x, y+1/2, -z+1/2'
'-x, -y, -z'
'x, -y-1/2, z-1/2'

loop_
_atom_site_type_symbol
_atom_site_label
_atom_site_fract_x
_atom_site_fract_y
_atom_site_fract_z
_atom_site_U_iso_or_equiv
_atom_site_adp_type
_atom_site_calc_flag
_atom_site_refinement_flags
_atom_site_occupancy
_atom_site_disorder_assembly
_atom_site_disorder_group
Cu Cu1 0.0000 0.0000 0.0000 0.02466(9) Uani d SP 0.834(4) . 1
Pd Pd1 0.0000 0.0000 0.0000 0.02466(9) Uani d SP 0.166(4) . 2
O O1 0.22590(13) -0.00195(10) 0.09332(11) 0.0314(2) Uani d . 1 . .
O O2 0.01170(12) 0.14637(12) 0.11868(10) 0.0377(3) Uani d . 1 . .
C C1 0.27770(16) 0.09032(14) 0.18423(13) 0.0273(3) Uani d . 1 . .
C C2 0.44074(17) 0.09859(15) 0.25723(14) 0.0305(3) Uani d . 1 . .
H H2 0.5004 0.0343 0.2322 0.037 Uiso calc R 1 . .
C C3 0.53277(17) 0.18327(15) 0.36000(14) 0.0304(3) Uani d . 1 . .
C C4 0.47648(18) 0.28660(16) 0.41529(14) 0.0350(3) Uani d . 1 . .
H H4 0.5547 0.3345 0.4854 0.042 Uiso calc R 1 . .
C C5 0.32172(19) 0.32929(16) 0.38196(15) 0.0366(3) Uani d . 1 . .
H H5 0.3102 0.4031 0.4324 0.044 Uiso calc R 1 . .
C C6 0.18114(18) 0.28171(16) 0.28691(15) 0.0352(3) Uani d . 1 . .
H H6 0.0887 0.3286 0.2815 0.042 Uiso calc R 1 . .
C C7 0.15524(17) 0.17483(15) 0.19778(14) 0.0294(3) Uani d . 1 . .
C C8 0.71075(18) 0.15893(17) 0.41830(15) 0.0365(3) Uani d . 1 . .
H H8 0.7602 0.2300 0.4866 0.044 Uiso calc R 1 . .
C C9 0.7504(2) 0.0217(2) 0.4874(2) 0.0559(5) Uani d . 1 . .
H H9A 0.8656 0.0111 0.5297 0.084 Uiso calc R 1 . .
H H9B 0.7058 -0.0504 0.4224 0.084 Uiso calc R 1 . .
H H9C 0.7054 0.0165 0.5542 0.084 Uiso calc R 1 . .
C C10 0.78233(19) 0.17158(19) 0.31568(17) 0.0422(4) Uani d . 1 . .
H H10A 0.8979 0.1675 0.3594 0.063 Uiso calc R 1 . .
H H10B 0.7507 0.2580 0.2694 0.063 Uiso calc R 1 . .
H H10C 0.7443 0.0973 0.2522 0.063 Uiso calc R 1 . .

loop_
_atom_site_aniso_label
_atom_site_aniso_U_11
_atom_site_aniso_U_22
_atom_site_aniso_U_33
_atom_site_aniso_U_12
_atom_site_aniso_U_13
_atom_site_aniso_U_23
Cu1 0.01728(12) 0.02778(14) 0.02590(13) -0.00049(8) 0.00529(8) 0.00046(8)
Pd1 0.01728(12) 0.02778(14) 0.02590(13) -0.00049(8) 0.00529(8) 0.00046(8)
O1 0.0238(5) 0.0314(6) 0.0359(5) -0.0009(4) 0.0086(4) -0.0053(4)
O2 0.0245(5) 0.0445(7) 0.0389(6) 0.0051(5) 0.0070(4) -0.0059(5)
C1 0.0275(7) 0.0263(7) 0.0284(6) -0.0013(6) 0.0112(5) 0.0020(5)
C2 0.0259(7) 0.0308(7) 0.0340(7) 0.0007(6) 0.0108(6) -0.0012(6)
C3 0.0269(7) 0.0325(8) 0.0299(7) -0.0041(6) 0.0092(5) 0.0025(6)
C4 0.0353(8) 0.0360(8) 0.0325(7) -0.0083(6) 0.0120(6) -0.0038(6)
C5 0.0427(9) 0.0330(8) 0.0370(8) -0.0023(7) 0.0187(7) -0.0053(6)
C6 0.0334(8) 0.0352(8) 0.0388(8) 0.0051(6) 0.0161(6) -0.0011(6)
C7 0.0266(7) 0.0308(7) 0.0303(7) 0.0022(6) 0.0105(6) 0.0038(6)
C8 0.0261(7) 0.0422(9) 0.0354(7) -0.0048(7) 0.0061(6) -0.0019(7)
C9 0.0345(10) 0.0688(14) 0.0558(11) 0.0063(8) 0.0087(8) 0.0237(9)
C10 0.0302(8) 0.0473(10) 0.0488(9) -0.0063(7) 0.0152(7) -0.0018(8)

loop_
_atom_type_symbol
_atom_type_description
_atom_type_scat_dispersion_real
_atom_type_scat_dispersion_imag
_atom_type_scat_source
C C 0.0033 0.0016 'International Tables Vol C Tables 4.2.6.8 and 6.1.1.4'
H H 0.0000 0.0000 'International Tables Vol C Tables 4.2.6.8 and 6.1.1.4'
O O 0.0106 0.0060 'International Tables Vol C Tables 4.2.6.8 and 6.1.1.4'
Cu Cu 0.3201 1.2651 'International Tables Vol C Tables 4.2.6.8 and 6.1.1.4'
Pd Pd -0.9988 1.0072 'International Tables Vol C Tables 4.2.6.8 and 6.1.1.4'

loop_
_geom_angle_atom_site_label_1
_geom_angle_atom_site_label_2
_geom_angle_atom_site_label_3
_geom_angle_site_symmetry_1
_geom_angle_site_symmetry_3
_geom_angle
_geom_angle_publ_flag
O1 Cu1 O1 3 . 180.00(11) ?
O1 Cu1 O2 3 3 83.36(4) ?
O1 Cu1 O2 . 3 96.64(4) ?
O1 Cu1 O2 3 . 96.64(4) ?
O1 Cu1 O2 . . 83.36(4) ?
O2 Cu1 O2 3 . 180.00(8) ?
O1 Pd1 O1 3 . 180.00(11) ?
O1 Pd1 O2 3 3 83.36(4) ?
O1 Pd1 O2 . 3 96.64(4) ?
O1 Pd1 O2 3 . 96.64(4) ?
O1 Pd1 O2 . . 83.36(4) ?
O2 Pd1 O2 3 . 180.00(8) ?
C1 O1 Cu1 . . 113.35(9) ?
C1 O1 Pd1 . . 113.35(9) ?
C7 O2 Cu1 . . 113.01(9) ?
C7 O2 Pd1 . . 113.01(9) ?
O1 C1 C2 . . 118.00(13) ?
O1 C1 C7 . . 114.82(12) ?
C2 C1 C7 . . 127.18(13) ?
C3 C2 C1 . . 132.29(14) ?
C3 C2 H2 . . 113.9 ?
C1 C2 H2 . . 113.9 ?
C4 C3 C2 . . 125.92(14) ?
C4 C3 C8 . . 117.04(13) ?
C2 C3 C8 . . 117.03(13) ?
C5 C4 C3 . . 128.87(14) ?
C5 C4 H4 . . 115.6 ?
C3 C4 H4 . . 115.6 ?
C6 C5 C4 . . 130.50(15) ?
C6 C5 H5 . . 114.7 ?
C4 C5 H5 . . 114.7 ?
C5 C6 C7 . . 129.63(15) ?
C5 C6 H6 . . 115.2 ?
C7 C6 H6 . . 115.2 ?
O2 C7 C6 . . 118.97(13) ?
O2 C7 C1 . . 115.44(13) ?
C6 C7 C1 . . 125.59(13) ?
C3 C8 C10 . . 112.34(12) ?
C3 C8 C9 . . 110.89(14) ?
C10 C8 C9 . . 110.82(16) ?
C3 C8 H8 . . 107.5 ?
C10 C8 H8 . . 107.5 ?
C9 C8 H8 . . 107.5 ?
C8 C9 H9A . . 109.5 ?
C8 C9 H9B . . 109.5 ?
H9A C9 H9B . . 109.5 ?
C8 C9 H9C . . 109.5 ?
H9A C9 H9C . . 109.5 ?
H9B C9 H9C . . 109.5 ?
C8 C10 H10A . . 109.5 ?
C8 C10 H10B . . 109.5 ?
H10A C10 H10B . . 109.5 ?
C8 C10 H10C . . 109.5 ?
H10A C10 H10C . . 109.5 ?
H10B C10 H10C . . 109.5 ?

loop_
_geom_bond_atom_site_label_1
_geom_bond_atom_site_label_2
_geom_bond_site_symmetry_2
_geom_bond_distance
_geom_bond_publ_flag
Cu1 O1 3 1.9210(11) ?
Cu1 O1 . 1.9210(11) ?
Cu1 O2 3 1.9280(11) ?
Cu1 O2 . 1.9280(11) ?
Pd1 O1 3 1.9210(11) ?
Pd1 O1 . 1.9210(11) ?
Pd1 O2 3 1.9280(11) ?
Pd1 O2 . 1.9280(11) ?
O1 C1 . 1.3007(17) ?
O2 C7 . 1.2945(17) ?
C1 C2 . 1.397(2) ?
C1 C7 . 1.457(2) ?
C2 C3 . 1.396(2) ?
C2 H2 . 0.9500 ?
C3 C4 . 1.392(2) ?
C3 C8 . 1.523(2) ?
C4 C5 . 1.388(2) ?
C4 H4 . 0.9500 ?
C5 C6 . 1.387(2) ?
C5 H5 . 0.9500 ?
C6 C7 . 1.400(2) ?
C6 H6 . 0.9500 ?
C8 C10 . 1.523(2) ?
C8 C9 . 1.530(2) ?
C8 H8 . 1.0000 ?
C9 H9A . 0.9800 ?
C9 H9B . 0.9800 ?
C9 H9C . 0.9800 ?
C10 H10A . 0.9800 ?
C10 H10B . 0.9800 ?
C10 H10C . 0.9800 ?

loop_
_geom_torsion_atom_site_label_1
_geom_torsion_atom_site_label_2
_geom_torsion_atom_site_label_3
_geom_torsion_atom_site_label_4
_geom_torsion_site_symmetry_1
_geom_torsion_site_symmetry_2
_geom_torsion_site_symmetry_3
_geom_torsion_site_symmetry_4
_geom_torsion
_geom_torsion_publ_flag
O2 Cu1 O1 C1 3 . . . 178.98(10) ?
O2 Cu1 O1 C1 . . . . -1.02(10) ?
O2 Cu1 O1 Pd1 3 . . . 0.0 ?
O2 Cu1 O1 Pd1 . . . . 0.0 ?
O2 Pd1 O1 C1 3 . . . 178.98(10) ?
O2 Pd1 O1 C1 . . . . -1.02(10) ?
O2 Pd1 O1 Cu1 3 . . . 0.0 ?
O2 Pd1 O1 Cu1 . . . . 0.0 ?
O1 Cu1 O2 C7 3 . . . -178.69(10) ?
O1 Cu1 O2 C7 . . . . 1.31(10) ?
O1 Cu1 O2 Pd1 3 . . . 0.0 ?
O1 Cu1 O2 Pd1 . . . . 0.0 ?
O1 Pd1 O2 C7 3 . . . -178.69(10) ?
O1 Pd1 O2 C7 . . . . 1.31(10) ?
O1 Pd1 O2 Cu1 3 . . . 0.0 ?
O1 Pd1 O2 Cu1 . . . . 0.0 ?
Cu1 O1 C1 C2 . . . . -179.37(10) ?
Pd1 O1 C1 C2 . . . . -179.37(10) ?
Cu1 O1 C1 C7 . . . . 0.57(15) ?
Pd1 O1 C1 C7 . . . . 0.57(15) ?
O1 C1 C2 C3 . . . . -179.48(15) ?
C7 C1 C2 C3 . . . . 0.6(3) ?
C1 C2 C3 C4 . . . . -0.5(3) ?
C1 C2 C3 C8 . . . . 178.49(15) ?
C2 C3 C4 C5 . . . . -0.7(3) ?
C8 C3 C4 C5 . . . . -179.66(15) ?
C3 C4 C5 C6 . . . . 0.7(3) ?
C4 C5 C6 C7 . . . . 0.9(3) ?
Cu1 O2 C7 C6 . . . . 178.28(11) ?
Pd1 O2 C7 C6 . . . . 178.28(11) ?
Cu1 O2 C7 C1 . . . . -1.35(16) ?
Pd1 O2 C7 C1 . . . . -1.35(16) ?
C5 C6 C7 O2 . . . . 178.59(15) ?
C5 C6 C7 C1 . . . . -1.8(3) ?
O1 C1 C7 O2 . . . . 0.53(19) ?
C2 C1 C7 O2 . . . . -179.53(13) ?
O1 C1 C7 C6 . . . . -179.08(14) ?
C2 C1 C7 C6 . . . . 0.9(2) ?
C4 C3 C8 C10 . . . . -122.09(16) ?
C2 C3 C8 C10 . . . . 58.83(18) ?
C4 C3 C8 C9 . . . . 113.29(17) ?
C2 C3 C8 C9 . . . . -65.80(19) ?
